data_2019386
loop_
_publ_author_name
'Schwarzer, Anke'
'Weber, Edwin'

_publ_section_title
;
 Photochemical dimerization of a fluorinated dibenzylideneacetone in
 chloroform solution
;
_journal_coeditor_code EG3145
_journal_issue 2
_journal_name_full 'Acta Crystallographica Section C'
_journal_page_first 202
_journal_page_last 206
_journal_paper_doi 10.1107/S2053229613034232
_journal_volume 70
_journal_year 2014
_chemical_formula_iupac 'C34 H20 F8 O2'
_chemical_formula_moiety 'C34 H20 F8 O2'
_chemical_formula_sum 'C34 H20 F8 O2'
_chemical_formula_weight 612.50
_chemical_name_systematic
(2<i>E</i>,2'<i>E</i>)-1,1'-[2,4-Bis(2,6-difluorophenyl)cyclobutane-1,3-diyl]bis[3-(2,6-difluorophenyl)prop-2-en-1-one]
_space_group_IT_number 14
_symmetry_cell_setting monoclinic
_symmetry_space_group_name_Hall '-P 2yn'
_symmetry_space_group_name_H-M 'P 1 21/n 1'
_atom_sites_solution_hydrogens geom
_atom_sites_solution_primary direct
_atom_sites_solution_secondary difmap
_audit_creation_method SHELXL-97
_cell_angle_alpha 90.00
_cell_angle_beta 91.5720(10)
_cell_angle_gamma 90.00
_cell_formula_units_Z 2
_cell_length_a 7.6508(2)
_cell_length_b 11.1075(3)
_cell_length_c 15.6428(3)
_cell_measurement_reflns_used 3206
_cell_measurement_temperature 93(2)
_cell_measurement_theta_max 33.34
_cell_measurement_theta_min 2.25
_cell_volume 1328.84(6)
_computing_cell_refinement 'SMART (Bruker, 2007)'
_computing_data_collection 'SMART (Bruker, 2007)'
_computing_data_reduction 'SAINT (Bruker, 2007)'
_computing_molecular_graphics 'SHELXL97 (Sheldrick, 2008)'
_computing_publication_material 'SHELXL97 (Sheldrick, 2008)'
_computing_structure_refinement 'SHELXL97 (Sheldrick, 2008)'
_computing_structure_solution 'SHELXTL (Bruker, 2007)'
_diffrn_ambient_temperature 93(2)
_diffrn_measured_fraction_theta_full 0.982
_diffrn_measured_fraction_theta_max 0.982
_diffrn_measurement_device_type 'Bruker SMART CCD area-detector'
_diffrn_measurement_method 'phi and omega scans'
_diffrn_radiation_monochromator graphite
_diffrn_radiation_source 'fine-focus sealed tube'
_diffrn_radiation_type MoK\a
_diffrn_radiation_wavelength 0.71073
_diffrn_reflns_av_R_equivalents 0.0189
_diffrn_reflns_av_sigmaI/netI 0.0223
_diffrn_reflns_limit_h_max 9
_diffrn_reflns_limit_h_min -9
_diffrn_reflns_limit_k_max 11
_diffrn_reflns_limit_k_min -13
_diffrn_reflns_limit_l_max 19
_diffrn_reflns_limit_l_min -19
_diffrn_reflns_number 6327
_diffrn_reflns_theta_full 26.00
_diffrn_reflns_theta_max 26.00
_diffrn_reflns_theta_min 2.25
_exptl_absorpt_coefficient_mu 0.133
_exptl_absorpt_correction_type none
_exptl_crystal_colour colourless
_exptl_crystal_density_diffrn 1.531
_exptl_crystal_density_method 'not measured'
_exptl_crystal_description splitter
_exptl_crystal_F_000 624
_exptl_crystal_size_max 0.52
_exptl_crystal_size_mid 0.31
_exptl_crystal_size_min 0.28
_refine_diff_density_max 0.250
_refine_diff_density_min -0.212
_refine_ls_extinction_method none
_refine_ls_goodness_of_fit_ref 1.069
_refine_ls_hydrogen_treatment constr
_refine_ls_matrix_type full
_refine_ls_number_parameters 199
_refine_ls_number_reflns 2576
_refine_ls_number_restraints 0
_refine_ls_restrained_S_all 1.069
_refine_ls_R_factor_all 0.0411
_refine_ls_R_factor_gt 0.0322
_refine_ls_shift/su_max 0.002
_refine_ls_shift/su_mean 0.000
_refine_ls_structure_factor_coef Fsqd
_refine_ls_weighting_details 'calc w=1/[\s^2^(Fo^2^)+(0.0464P)^2^+0.3848P] where P=(Fo^2^+2Fc^2^)/3'
_refine_ls_weighting_scheme calc
_refine_ls_wR_factor_gt 0.0847
_refine_ls_wR_factor_ref 0.0900
_reflns_number_gt 2162
_reflns_number_total 2576
_reflns_threshold_expression I>2sigma(I)
_cod_data_source_file eg3145sup1.cif
_cod_data_source_block II
_cod_original_sg_symbol_Hall -P2yn
_cod_original_sg_symbol_H-M 'P 21/n'
_cod_database_code 2019386
_cod_database_fobs_code 2019386

loop_
_symmetry_equiv_pos_as_xyz
'x, y, z'
'-x+1/2, y+1/2, -z+1/2'
'-x, -y, -z'
'x-1/2, -y-1/2, z-1/2'

loop_
_atom_site_type_symbol
_atom_site_label
_atom_site_fract_x
_atom_site_fract_y
_atom_site_fract_z
_atom_site_U_iso_or_equiv
_atom_site_adp_type
_atom_site_calc_flag
_atom_site_refinement_flags
_atom_site_occupancy
_atom_site_symmetry_multiplicity
O O1 0.55467(13) -0.20126(9) 0.12309(6) 0.0260(2) Uani d . 1 1
F F1 0.72649(12) -0.25262(8) 0.41178(5) 0.0314(2) Uani d . 1 1
F F2 0.61684(12) 0.15238(8) 0.33952(5) 0.0317(2) Uani d . 1 1
F F3 0.18707(11) -0.11219(8) 0.06987(5) 0.0300(2) Uani d . 1 1
F F4 0.42048(12) 0.26301(8) 0.15542(5) 0.0294(2) Uani d . 1 1
C C1 0.72379(18) -0.13448(13) 0.43378(9) 0.0240(3) Uani d . 1 1
C C2 0.7663(2) -0.10367(15) 0.51686(9) 0.0291(3) Uani d . 1 1
H H2 0.8004 -0.1631 0.5577 0.035 Uiso calc R 1 1
C C3 0.7578(2) 0.01675(15) 0.53920(9) 0.0297(3) Uani d . 1 1
H H3 0.7868 0.0405 0.5962 0.036 Uiso calc R 1 1
C C4 0.7074(2) 0.10325(14) 0.47938(9) 0.0287(3) Uani d . 1 1
H H4 0.6997 0.1857 0.4951 0.034 Uiso calc R 1 1
C C5 0.66876(18) 0.06713(13) 0.39694(9) 0.0241(3) Uani d . 1 1
C C6 0.67639(17) -0.05240(13) 0.36965(8) 0.0212(3) Uani d . 1 1
C C7 0.63852(17) -0.09570(13) 0.28284(8) 0.0210(3) Uani d . 1 1
H H7 0.6228 -0.1802 0.2771 0.025 Uiso calc R 1 1
C C8 0.62313(17) -0.03201(13) 0.21054(8) 0.0211(3) Uani d . 1 1
H H8 0.6335 0.0532 0.2120 0.025 Uiso calc R 1 1
C C9 0.58980(17) -0.09461(13) 0.12804(8) 0.0201(3) Uani d . 1 1
C C10 0.60172(18) -0.01498(12) 0.05015(8) 0.0196(3) Uani d . 1 1
H H10 0.7163 0.0282 0.0492 0.023 Uiso calc R 1 1
C C11 0.44253(17) 0.07528(12) 0.03691(8) 0.0197(3) Uani d . 1 1
H H11 0.4877 0.1585 0.0273 0.024 Uiso calc R 1 1
C C12 0.30823(17) 0.07749(13) 0.10586(8) 0.0209(3) Uani d . 1 1
C C13 0.30348(18) 0.17197(13) 0.16430(9) 0.0232(3) Uani d . 1 1
C C14 0.1914(2) 0.17843(15) 0.23155(9) 0.0288(3) Uani d . 1 1
H H14 0.1939 0.2456 0.2692 0.035 Uiso calc R 1 1
C C15 0.07498(19) 0.08464(15) 0.24295(9) 0.0291(3) Uani d . 1 1
H H15 -0.0042 0.0874 0.2887 0.035 Uiso calc R 1 1
C C16 0.07356(19) -0.01313(14) 0.18789(9) 0.0270(3) Uani d . 1 1
H H16 -0.0050 -0.0782 0.1956 0.032 Uiso calc R 1 1
C C17 0.18906(18) -0.01376(13) 0.12149(9) 0.0234(3) Uani d . 1 1

loop_
_atom_site_aniso_label
_atom_site_aniso_U_11
_atom_site_aniso_U_22
_atom_site_aniso_U_33
_atom_site_aniso_U_12
_atom_site_aniso_U_13
_atom_site_aniso_U_23
O1 0.0352(6) 0.0227(5) 0.0202(5) -0.0017(4) 0.0020(4) 0.0007(4)
F1 0.0456(5) 0.0243(5) 0.0242(4) 0.0058(4) -0.0025(4) 0.0020(4)
F2 0.0485(5) 0.0240(5) 0.0224(4) 0.0019(4) -0.0051(4) 0.0015(3)
F3 0.0363(5) 0.0256(4) 0.0286(4) -0.0060(4) 0.0112(4) -0.0044(4)
F4 0.0388(5) 0.0242(4) 0.0253(4) -0.0022(4) 0.0051(4) -0.0054(4)
C1 0.0248(7) 0.0247(7) 0.0226(7) -0.0001(6) 0.0012(5) 0.0015(6)
C2 0.0321(8) 0.0337(8) 0.0212(7) -0.0007(7) -0.0028(6) 0.0049(6)
C3 0.0353(8) 0.0357(9) 0.0179(6) -0.0060(7) -0.0026(6) -0.0002(6)
C4 0.0358(8) 0.0276(8) 0.0227(7) -0.0042(6) 0.0006(6) -0.0039(6)
C5 0.0270(7) 0.0251(7) 0.0202(7) -0.0005(6) -0.0002(5) 0.0043(6)
C6 0.0199(6) 0.0258(7) 0.0179(6) -0.0012(5) 0.0022(5) 0.0011(6)
C7 0.0201(6) 0.0233(7) 0.0199(6) 0.0006(5) 0.0026(5) -0.0004(6)
C8 0.0214(7) 0.0222(7) 0.0196(6) 0.0013(5) 0.0012(5) 0.0001(6)
C9 0.0181(6) 0.0237(7) 0.0186(6) 0.0012(5) 0.0033(5) 0.0004(6)
C10 0.0218(6) 0.0211(7) 0.0160(6) -0.0001(5) 0.0027(5) -0.0003(5)
C11 0.0240(7) 0.0191(6) 0.0161(6) 0.0000(5) 0.0022(5) 0.0007(5)
C12 0.0238(7) 0.0235(7) 0.0153(6) 0.0049(5) 0.0010(5) 0.0019(5)
C13 0.0274(7) 0.0232(7) 0.0190(6) 0.0036(6) -0.0002(5) 0.0004(6)
C14 0.0329(8) 0.0339(8) 0.0196(7) 0.0089(7) 0.0012(6) -0.0052(6)
C15 0.0263(7) 0.0419(9) 0.0194(7) 0.0085(7) 0.0066(6) 0.0028(6)
C16 0.0238(7) 0.0333(8) 0.0241(7) 0.0024(6) 0.0046(5) 0.0038(6)
C17 0.0263(7) 0.0237(7) 0.0205(6) 0.0041(6) 0.0021(5) -0.0007(6)

loop_
_atom_type_symbol
_atom_type_description
_atom_type_scat_dispersion_real
_atom_type_scat_dispersion_imag
_atom_type_scat_source
C C 0.0033 0.0016 'International Tables Vol C Tables 4.2.6.8 and 6.1.1.4'
H H 0.0000 0.0000 'International Tables Vol C Tables 4.2.6.8 and 6.1.1.4'
O O 0.0106 0.0060 'International Tables Vol C Tables 4.2.6.8 and 6.1.1.4'
F F 0.0171 0.0103 'International Tables Vol C Tables 4.2.6.8 and 6.1.1.4'

loop_
_geom_angle_atom_site_label_1
_geom_angle_atom_site_label_2
_geom_angle_atom_site_label_3
_geom_angle_site_symmetry_1
_geom_angle_site_symmetry_3
_geom_angle
F1 C1 C2 . . 118.41(13)
F1 C1 C6 . . 117.05(12)
C2 C1 C6 . . 124.54(14)
C1 C2 C3 . . 117.88(14)
C1 C2 H2 . . 121.1
C3 C2 H2 . . 121.1
C2 C3 C4 . . 120.84(13)
C2 C3 H3 . . 119.6
C4 C3 H3 . . 119.6
C5 C4 C3 . . 118.61(14)
C5 C4 H4 . . 120.7
C3 C4 H4 . . 120.7
F2 C5 C4 . . 117.95(13)
F2 C5 C6 . . 118.36(12)
C4 C5 C6 . . 123.68(13)
C5 C6 C1 . . 114.42(12)
C5 C6 C7 . . 126.00(13)
C1 C6 C7 . . 119.57(13)
C8 C7 C6 . . 128.50(13)
C8 C7 H7 . . 115.8
C6 C7 H7 . . 115.8
C7 C8 C9 . . 119.85(13)
C7 C8 H8 . . 120.1
C9 C8 H8 . . 120.1
O1 C9 C8 . . 123.00(12)
O1 C9 C10 . . 122.48(12)
C8 C9 C10 . . 114.52(12)
C9 C10 C11 . 3_655 116.11(11)
C9 C10 C11 . . 114.34(11)
C11 C10 C11 3_655 . 90.57(10)
C9 C10 H10 . . 111.4
C11 C10 H10 3_655 . 111.4
C11 C10 H10 . . 111.4
C12 C11 C10 . 3_655 119.94(11)
C12 C11 C10 . . 116.87(11)
C10 C11 C10 3_655 . 89.43(10)
C12 C11 H11 . . 109.7
C10 C11 H11 3_655 . 109.7
C10 C11 H11 . . 109.7
C17 C12 C13 . . 113.90(12)
C17 C12 C11 . . 125.20(12)
C13 C12 C11 . . 120.77(13)
F4 C13 C14 . . 117.68(13)
F4 C13 C12 . . 117.65(12)
C14 C13 C12 . . 124.66(14)
C13 C14 C15 . . 118.37(14)
C13 C14 H14 . . 120.8
C15 C14 H14 . . 120.8
C14 C15 C16 . . 120.22(13)
C14 C15 H15 . . 119.9
C16 C15 H15 . . 119.9
C17 C16 C15 . . 118.47(14)
C17 C16 H16 . . 120.8
C15 C16 H16 . . 120.8
F3 C17 C16 . . 116.98(13)
F3 C17 C12 . . 118.62(12)
C16 C17 C12 . . 124.38(13)

loop_
_geom_bond_atom_site_label_1
_geom_bond_atom_site_label_2
_geom_bond_site_symmetry_2
_geom_bond_distance
O1 C9 . 1.2168(17)
F1 C1 . 1.3569(17)
F2 C5 . 1.3571(16)
F3 C17 . 1.3590(16)
F4 C13 . 1.3601(17)
C1 C2 . 1.374(2)
C1 C6 . 1.396(2)
C2 C3 . 1.384(2)
C2 H2 . 0.9500
C3 C4 . 1.388(2)
C3 H3 . 0.9500
C4 C5 . 1.3749(19)
C4 H4 . 0.9500
C5 C6 . 1.396(2)
C6 C7 . 1.4620(18)
C7 C8 . 1.3365(19)
C7 H7 . 0.9500
C8 C9 . 1.4819(18)
C8 H8 . 0.9500
C9 C10 . 1.5103(18)
C10 C11 3_655 1.5468(17)
C10 C11 . 1.5867(19)
C10 H10 . 1.0000
C11 C12 . 1.5102(18)
C11 C10 3_655 1.5468(17)
C11 H11 . 1.0000
C12 C17 . 1.389(2)
C12 C13 . 1.3929(19)
C13 C14 . 1.377(2)
C14 C15 . 1.385(2)
C14 H14 . 0.9500
C15 C16 . 1.386(2)
C15 H15 . 0.9500
C16 C17 . 1.382(2)
C16 H16 . 0.9500

loop_
_geom_hbond_atom_site_label_D
_geom_hbond_atom_site_label_H
_geom_hbond_atom_site_label_A
_geom_hbond_site_symmetry_A
_geom_hbond_distance_DH
_geom_hbond_distance_HA
_geom_hbond_distance_DA
_geom_hbond_angle_DHA
C2 H2 O1 4_656 0.95 2.64 3.4817(18) 147.3
C14 H14 O1 2 0.95 2.64 3.2766(17) 124.6
C2 H2 F3 4_656 0.95 2.65 3.3232(18) 128.2
C3 H3 F4 4_666 0.95 2.57 3.2733(18) 130.9
C11 H11 F1 2_655 1.00 2.56 3.2557(16) 126.6
C10 H10 F1 2_655 1.00 2.54 3.2452(16) 126.9

loop_
_geom_torsion_atom_site_label_1
_geom_torsion_atom_site_label_2
_geom_torsion_atom_site_label_3
_geom_torsion_atom_site_label_4
_geom_torsion_site_symmetry_1
_geom_torsion_site_symmetry_4
_geom_torsion
F1 C1 C2 C3 . . -178.02(13)
C6 C1 C2 C3 . . 1.5(2)
C1 C2 C3 C4 . . 0.2(2)
C2 C3 C4 C5 . . -1.1(2)
C3 C4 C5 F2 . . 178.92(13)
C3 C4 C5 C6 . . 0.4(2)
F2 C5 C6 C1 . . -177.38(12)
C4 C5 C6 C1 . . 1.2(2)
F2 C5 C6 C7 . . 2.1(2)
C4 C5 C6 C7 . . -179.36(14)
F1 C1 C6 C5 . . 177.41(12)
C2 C1 C6 C5 . . -2.2(2)
F1 C1 C6 C7 . . -2.09(19)
C2 C1 C6 C7 . . 178.33(13)
C5 C6 C7 C8 . . 14.1(2)
C1 C6 C7 C8 . . -166.42(14)
C6 C7 C8 C9 . . 177.94(13)
C7 C8 C9 O1 . . 9.0(2)
C7 C8 C9 C10 . . -171.38(12)
O1 C9 C10 C11 . 3_655 2.97(19)
C8 C9 C10 C11 . 3_655 -176.65(11)
O1 C9 C10 C11 . . 106.49(15)
C8 C9 C10 C11 . . -73.12(14)
C9 C10 C11 C12 . . 4.49(17)
C11 C10 C11 C12 3_655 . 123.67(14)
C9 C10 C11 C10 . 3_655 -119.18(13)
C11 C10 C11 C10 3_655 3_655 0.0
C10 C11 C12 C17 3_655 . 35.36(19)
C10 C11 C12 C17 . . -70.83(17)
C10 C11 C12 C13 3_655 . -149.23(13)
C10 C11 C12 C13 . . 104.58(15)
C17 C12 C13 F4 . . 177.66(11)
C11 C12 C13 F4 . . 1.76(19)
C17 C12 C13 C14 . . -0.8(2)
C11 C12 C13 C14 . . -176.71(13)
F4 C13 C14 C15 . . -178.12(12)
C12 C13 C14 C15 . . 0.4(2)
C13 C14 C15 C16 . . 0.4(2)
C14 C15 C16 C17 . . -0.7(2)
C15 C16 C17 F3 . . 178.53(12)
C15 C16 C17 C12 . . 0.2(2)
C13 C12 C17 F3 . . -177.80(11)
C11 C12 C17 F3 . . -2.1(2)
C13 C12 C17 C16 . . 0.5(2)
C11 C12 C17 C16 . . 176.24(13)
